data_4034809
loop_
_publ_author_name
'Bi, Xin'
'Xu, Wenbo'
'Yao, Yanmin'
'Zhou, Lili'
'Liang, Guangxin'

_publ_section_title
;
 Total Syntheses of a Family of Cadinane Sesquiterpenes.
;
_journal_issue 10
_journal_name_full 'The Journal of organic chemistry'
_journal_page_first 5825
_journal_page_last 5828
_journal_paper_doi 10.1021/acs.joc.8b00505
_journal_volume 83
_journal_year 2018
_chemical_absolute_configuration ref
_chemical_formula_sum 'C14 H23 N O4'
_chemical_formula_weight 269.33
_space_group_crystal_system orthorhombic
_space_group_IT_number 19
_space_group_name_Hall 'P 2ac 2ab'
_space_group_name_H-M_alt 'P 21 21 21'
_atom_sites_solution_hydrogens geom
_atom_sites_solution_primary direct
_atom_sites_solution_secondary difmap
_audit_creation_method SHELXL-2013
_cell_angle_alpha 90
_cell_angle_beta 90
_cell_angle_gamma 90
_cell_formula_units_Z 4
_cell_length_a 9.3072(19)
_cell_length_b 11.839(2)
_cell_length_c 13.106(3)
_cell_measurement_reflns_used 3994
_cell_measurement_temperature 294(2)
_cell_measurement_theta_max 27.8664
_cell_measurement_theta_min 2.6842
_cell_volume 1444.1(5)
_computing_cell_refinement crystalclear
_computing_data_collection crystalclear
_computing_data_reduction crystalclear
_computing_molecular_graphics 'Bruker SHELXTL'
_computing_publication_material 'Bruker SHELXTL'
_computing_structure_refinement 'SHELXL-2013 (Sheldrick, 2013)'
_computing_structure_solution 'SHELXS-97 (Sheldrick, 1990)'
_diffrn_ambient_temperature 294(2)
_diffrn_detector_area_resol_mean 7.31
_diffrn_measured_fraction_theta_full 0.993
_diffrn_measured_fraction_theta_max 0.993
_diffrn_measurement_device_type 'rigaku saturn'
_diffrn_measurement_method '\w scans'
_diffrn_radiation_type MoK\a
_diffrn_radiation_wavelength 0.71073
_diffrn_reflns_av_R_equivalents 0.0319
_diffrn_reflns_av_unetI/netI 0.0221
_diffrn_reflns_Laue_measured_fraction_full 0.993
_diffrn_reflns_Laue_measured_fraction_max 0.993
_diffrn_reflns_limit_h_max 12
_diffrn_reflns_limit_h_min -12
_diffrn_reflns_limit_k_max 15
_diffrn_reflns_limit_k_min -15
_diffrn_reflns_limit_l_max 16
_diffrn_reflns_limit_l_min -17
_diffrn_reflns_number 16771
_diffrn_reflns_point_group_measured_fraction_full 0.995
_diffrn_reflns_point_group_measured_fraction_max 0.994
_diffrn_reflns_theta_full 25.242
_diffrn_reflns_theta_max 27.887
_diffrn_reflns_theta_min 2.684
_diffrn_standards_decay_% 0
_diffrn_standards_interval_count 0
_diffrn_standards_number 0
_exptl_absorpt_coefficient_mu 0.090
_exptl_absorpt_correction_T_max 0.9893
_exptl_absorpt_correction_T_min 0.9822
_exptl_absorpt_correction_type multi-scan
_exptl_absorpt_process_details crystalclear
_exptl_crystal_colour colorless
_exptl_crystal_density_diffrn 1.239
_exptl_crystal_density_method 'not measured'
_exptl_crystal_description prism
_exptl_crystal_F_000 584
_exptl_crystal_size_max 0.200
_exptl_crystal_size_mid 0.180
_exptl_crystal_size_min 0.120
_refine_diff_density_max 0.186
_refine_diff_density_min -0.196
_refine_diff_density_rms 0.032
_refine_ls_abs_structure_details
; 
 Flack x determined using 1143 quotients [(I+)-(I-)]/[(I+)+(I-)] 
 (Parsons and Flack (2004), Acta Cryst. A60, s61). 
;
_refine_ls_abs_structure_Flack 0.0(3)
_refine_ls_extinction_method none
_refine_ls_goodness_of_fit_ref 1.093
_refine_ls_hydrogen_treatment constr
_refine_ls_matrix_type full
_refine_ls_number_parameters 176
_refine_ls_number_reflns 3428
_refine_ls_number_restraints 0
_refine_ls_restrained_S_all 1.093
_refine_ls_R_factor_all 0.0520
_refine_ls_R_factor_gt 0.0458
_refine_ls_shift/su_max 0.001
_refine_ls_shift/su_mean 0.000
_refine_ls_structure_factor_coef Fsqd
_refine_ls_weighting_details 'w=1/[\s^2^(Fo^2^)+(0.0712P)^2^+0.0670P] where P=(Fo^2^+2Fc^2^)/3'
_refine_ls_weighting_scheme calc
_refine_ls_wR_factor_gt 0.1194
_refine_ls_wR_factor_ref 0.1236
_reflns_Friedel_coverage 0.746
_reflns_Friedel_fraction_full 0.998
_reflns_Friedel_fraction_max 0.997
_reflns_number_gt 3058
_reflns_number_total 3428
_reflns_threshold_expression 'I > 2\s(I)'
_cod_data_source_file jo8b00505_si_002.cif
_cod_data_source_block shelxl
_cod_depositor_comments
;
The following automatic conversions were performed:

data item '_exptl_absorpt_correction_type' value 'MULTI-SCAN' was
changed to 'multi-scan' in accordance with the
/home/data/users/saulius/crontab/automatic-downloads/current/ACS/lib/dictionaries/cif_core.dic
dictionary named 'cif_core.dic' version 2.4.2 last updated on
2011-04-26.

Automatic conversion script
Id: cif_fix_values 6909 2019-04-08 15:41:33Z antanas 
;
_cod_original_cell_volume 1444.2(5)
_cod_database_code 4034809
_shelx_space_group_comment
; 
The symmetry employed for this shelxl refinement is uniquely defined 
by the following loop, which should always be used as a source of 
symmetry information in preference to the above space-group names. 
They are only intended as comments. 
;
_shelx_estimated_absorpt_t_min 0.982
_shelx_estimated_absorpt_t_max 0.989
_shelxl_version_number 2013-3

loop_
_space_group_symop_operation_xyz
'x, y, z'
'-x+1/2, -y, z+1/2'
'-x, y+1/2, -z+1/2'
'x+1/2, -y+1/2, -z'

loop_
_atom_site_label
_atom_site_type_symbol
_atom_site_fract_x
_atom_site_fract_y
_atom_site_fract_z
_atom_site_U_iso_or_equiv
_atom_site_adp_type
_atom_site_occupancy
_atom_site_site_symmetry_order
_atom_site_calc_flag
_atom_site_refinement_flags_posn
_atom_site_refinement_flags_adp
O1 O 0.88301(17) 0.17853(12) 0.47184(10) 0.0429(4) Uani 1 1 d . .
H1 H 0.9485 0.2067 0.4386 0.064 Uiso 1 1 calc R U
O2 O 0.61540(17) 0.19182(13) 0.62346(15) 0.0563(4) Uani 1 1 d . .
O3 O 1.2512(3) 0.0820(4) 0.6721(2) 0.1292(12) Uani 1 1 d . .
O4 O 1.0619(3) 0.0555(3) 0.7587(2) 0.1106(11) Uani 1 1 d . .
N1 N 1.1251(3) 0.0963(2) 0.68607(19) 0.0671(6) Uani 1 1 d . .
C1 C 1.1434(3) 0.0353(2) 0.4232(2) 0.0654(8) Uani 1 1 d . .
H1A H 1.1101 0.0824 0.3684 0.098 Uiso 1 1 calc R U
H1B H 1.1886 -0.0308 0.3955 0.098 Uiso 1 1 calc R U
H1C H 1.2114 0.0764 0.4638 0.098 Uiso 1 1 calc R U
C2 C 1.0161(3) 0.00022(19) 0.48958(19) 0.0487(5) Uani 1 1 d . .
H2 H 1.0527 -0.0507 0.5425 0.058 Uiso 1 1 calc R U
C3 C 0.9078(3) -0.0654(2) 0.4266(2) 0.0586(7) Uani 1 1 d . .
H3A H 0.9561 -0.1272 0.3922 0.070 Uiso 1 1 calc R U
H3B H 0.8672 -0.0162 0.3749 0.070 Uiso 1 1 calc R U
C4 C 0.7879(3) -0.1121(2) 0.4927(2) 0.0564(6) Uani 1 1 d . .
H4A H 0.8283 -0.1628 0.5433 0.068 Uiso 1 1 calc R U
H4B H 0.7221 -0.1552 0.4505 0.068 Uiso 1 1 calc R U
C5 C 0.7056(2) -0.01844(18) 0.54645(16) 0.0398(5) Uani 1 1 d . .
H5 H 0.6600 0.0278 0.4935 0.048 Uiso 1 1 calc R U
C6 C 0.8086(2) 0.05858(16) 0.60588(15) 0.0347(4) Uani 1 1 d . .
H6 H 0.8446 0.0156 0.6644 0.042 Uiso 1 1 calc R U
C7 C 0.7361(2) 0.16503(17) 0.64714(16) 0.0412(5) Uani 1 1 d . .
C8 C 0.8275(3) 0.2338(2) 0.71803(19) 0.0565(6) Uani 1 1 d . .
H8A H 0.8463 0.1907 0.7796 0.068 Uiso 1 1 calc R U
H8B H 0.7762 0.3018 0.7373 0.068 Uiso 1 1 calc R U
C9 C 0.9704(3) 0.2660(2) 0.6677(2) 0.0563(6) Uani 1 1 d . .
H9A H 0.9529 0.3269 0.6197 0.068 Uiso 1 1 calc R U
H9B H 1.0347 0.2946 0.7199 0.068 Uiso 1 1 calc R U
C10 C 1.0452(2) 0.1700(2) 0.61156(19) 0.0474(5) Uani 1 1 d . .
H10 H 1.1168 0.2042 0.5662 0.057 Uiso 1 1 calc R U
C11 C 0.9412(2) 0.09982(17) 0.54367(14) 0.0369(4) Uani 1 1 d . .
C12 C 0.5841(2) -0.06601(19) 0.6150(2) 0.0494(5) Uani 1 1 d . .
H12 H 0.5447 -0.0030 0.6545 0.059 Uiso 1 1 calc R U
C13 C 0.6334(3) -0.1557(2) 0.6901(2) 0.0604(6) Uani 1 1 d . .
H13A H 0.6733 -0.2185 0.6535 0.091 Uiso 1 1 calc R U
H13B H 0.5529 -0.1809 0.7299 0.091 Uiso 1 1 calc R U
H13C H 0.7051 -0.1244 0.7346 0.091 Uiso 1 1 calc R U
C14 C 0.4627(3) -0.1130(3) 0.5484(3) 0.0798(10) Uani 1 1 d . .
H14A H 0.3829 -0.1336 0.5909 0.120 Uiso 1 1 calc R U
H14B H 0.4964 -0.1784 0.5123 0.120 Uiso 1 1 calc R U
H14C H 0.4329 -0.0564 0.5004 0.120 Uiso 1 1 calc R U

loop_
_atom_site_aniso_label
_atom_site_aniso_U_11
_atom_site_aniso_U_22
_atom_site_aniso_U_33
_atom_site_aniso_U_23
_atom_site_aniso_U_13
_atom_site_aniso_U_12
O1 0.0421(7) 0.0439(8) 0.0425(7) 0.0113(6) 0.0019(6) 0.0054(7)
O2 0.0399(8) 0.0419(8) 0.0872(12) -0.0013(8) 0.0083(9) 0.0090(7)
O3 0.0678(14) 0.220(3) 0.1003(18) 0.017(2) -0.0142(14) 0.065(2)
O4 0.0776(15) 0.147(3) 0.1074(19) 0.064(2) -0.0312(15) -0.0089(17)
N1 0.0541(13) 0.0805(16) 0.0666(13) 0.0023(13) -0.0232(12) 0.0105(12)
C1 0.0587(16) 0.0665(16) 0.0711(16) 0.0055(13) 0.0278(14) 0.0190(14)
C2 0.0530(13) 0.0441(11) 0.0489(12) 0.0054(10) 0.0125(10) 0.0153(10)
C3 0.0801(18) 0.0489(12) 0.0469(11) -0.0093(11) 0.0183(12) 0.0059(13)
C4 0.0743(17) 0.0424(11) 0.0525(13) -0.0121(10) 0.0099(12) -0.0047(12)
C5 0.0443(11) 0.0356(10) 0.0396(10) -0.0005(8) -0.0040(8) 0.0017(9)
C6 0.0369(9) 0.0335(9) 0.0339(9) 0.0007(8) 0.0009(7) 0.0048(7)
C7 0.0424(11) 0.0361(10) 0.0451(10) 0.0001(8) 0.0082(9) 0.0022(9)
C8 0.0617(14) 0.0540(13) 0.0538(13) -0.0180(11) 0.0053(12) -0.0001(12)
C9 0.0569(13) 0.0485(12) 0.0635(15) -0.0107(11) -0.0085(12) -0.0057(11)
C10 0.0378(11) 0.0505(12) 0.0539(12) 0.0059(10) -0.0057(10) 0.0019(10)
C11 0.0359(9) 0.0375(9) 0.0372(9) 0.0035(8) 0.0005(8) 0.0067(8)
C12 0.0426(12) 0.0394(10) 0.0663(14) -0.0027(10) 0.0042(10) -0.0023(9)
C13 0.0653(15) 0.0576(14) 0.0583(13) 0.0075(11) 0.0083(13) -0.0096(13)
C14 0.0552(16) 0.0726(18) 0.112(3) 0.0108(19) -0.0205(18) -0.0148(15)

loop_
_atom_type_symbol
_atom_type_description
_atom_type_scat_dispersion_real
_atom_type_scat_dispersion_imag
_atom_type_scat_source
C C 0.0033 0.0016 'International Tables Vol C Tables 4.2.6.8 and 6.1.1.4'
H H 0.0000 0.0000 'International Tables Vol C Tables 4.2.6.8 and 6.1.1.4'
N N 0.0061 0.0033 'International Tables Vol C Tables 4.2.6.8 and 6.1.1.4'
O O 0.0106 0.0060 'International Tables Vol C Tables 4.2.6.8 and 6.1.1.4'

loop_
_geom_angle_atom_site_label_1
_geom_angle_atom_site_label_2
_geom_angle_atom_site_label_3
_geom_angle
C11 O1 H1 109.5
O3 N1 O4 122.4(3)
O3 N1 C10 117.8(3)
O4 N1 C10 119.8(2)
C2 C1 H1A 109.5
C2 C1 H1B 109.5
H1A C1 H1B 109.5
C2 C1 H1C 109.5
H1A C1 H1C 109.5
H1B C1 H1C 109.5
C3 C2 C1 110.1(2)
C3 C2 C11 109.95(19)
C1 C2 C11 113.9(2)
C3 C2 H2 107.5
C1 C2 H2 107.5
C11 C2 H2 107.5
C2 C3 C4 111.37(19)
C2 C3 H3A 109.4
C4 C3 H3A 109.4
C2 C3 H3B 109.4
C4 C3 H3B 109.4
H3A C3 H3B 108.0
C3 C4 C5 111.7(2)
C3 C4 H4A 109.3
C5 C4 H4A 109.3
C3 C4 H4B 109.3
C5 C4 H4B 109.3
H4A C4 H4B 107.9
C4 C5 C6 110.69(18)
C4 C5 C12 111.77(18)
C6 C5 C12 112.18(17)
C4 C5 H5 107.3
C6 C5 H5 107.3
C12 C5 H5 107.3
C7 C6 C5 113.16(17)
C7 C6 C11 106.05(15)
C5 C6 C11 114.55(16)
C7 C6 H6 107.6
C5 C6 H6 107.6
C11 C6 H6 107.6
O2 C7 C8 123.0(2)
O2 C7 C6 122.4(2)
C8 C7 C6 114.59(19)
C7 C8 C9 111.14(19)
C7 C8 H8A 109.4
C9 C8 H8A 109.4
C7 C8 H8B 109.4
C9 C8 H8B 109.4
H8A C8 H8B 108.0
C10 C9 C8 114.8(2)
C10 C9 H9A 108.6
C8 C9 H9A 108.6
C10 C9 H9B 108.6
C8 C9 H9B 108.6
H9A C9 H9B 107.6
N1 C10 C9 110.2(2)
N1 C10 C11 111.62(18)
C9 C10 C11 112.98(18)
N1 C10 H10 107.2
C9 C10 H10 107.2
C11 C10 H10 107.2
O1 C11 C2 111.50(16)
O1 C11 C10 105.30(16)
C2 C11 C10 112.96(19)
O1 C11 C6 104.40(15)
C2 C11 C6 111.04(17)
C10 C11 C6 111.17(16)
C13 C12 C14 109.8(2)
C13 C12 C5 114.17(19)
C14 C12 C5 109.9(2)
C13 C12 H12 107.6
C14 C12 H12 107.6
C5 C12 H12 107.6
C12 C13 H13A 109.5
C12 C13 H13B 109.5
H13A C13 H13B 109.5
C12 C13 H13C 109.5
H13A C13 H13C 109.5
H13B C13 H13C 109.5
C12 C14 H14A 109.5
C12 C14 H14B 109.5
H14A C14 H14B 109.5
C12 C14 H14C 109.5
H14A C14 H14C 109.5
H14B C14 H14C 109.5

loop_
_geom_bond_atom_site_label_1
_geom_bond_atom_site_label_2
_geom_bond_distance
O1 C11 1.431(2)
O1 H1 0.8200
O2 C7 1.208(3)
O3 N1 1.199(3)
O4 N1 1.219(3)
N1 C10 1.506(3)
C1 C2 1.527(3)
C1 H1A 0.9600
C1 H1B 0.9600
C1 H1C 0.9600
C2 C3 1.517(4)
C2 C11 1.543(3)
C2 H2 0.9800
C3 C4 1.518(4)
C3 H3A 0.9700
C3 H3B 0.9700
C4 C5 1.520(3)
C4 H4A 0.9700
C4 H4B 0.9700
C5 C6 1.536(3)
C5 C12 1.550(3)
C5 H5 0.9800
C6 C7 1.529(3)
C6 C11 1.557(3)
C6 H6 0.9800
C7 C8 1.500(3)
C8 C9 1.533(4)
C8 H8A 0.9700
C8 H8B 0.9700
C9 C10 1.522(3)
C9 H9A 0.9700
C9 H9B 0.9700
C10 C11 1.556(3)
C10 H10 0.9800
C12 C13 1.519(4)
C12 C14 1.531(4)
C12 H12 0.9800
C13 H13A 0.9600
C13 H13B 0.9600
C13 H13C 0.9600
C14 H14A 0.9600
C14 H14B 0.9600
C14 H14C 0.9600

loop_
_geom_hbond_atom_site_label_D
_geom_hbond_atom_site_label_H
_geom_hbond_atom_site_label_A
_geom_hbond_distance_DH
_geom_hbond_distance_HA
_geom_hbond_distance_DA
_geom_hbond_angle_DHA
_geom_hbond_site_symmetry_A
O1 H1 O2 0.82 2.13 2.932(2) 167.5 4_556

loop_
_geom_torsion_atom_site_label_1
_geom_torsion_atom_site_label_2
_geom_torsion_atom_site_label_3
_geom_torsion_atom_site_label_4
_geom_torsion
C1 C2 C3 C4 174.0(2)
C11 C2 C3 C4 -59.8(3)
C2 C3 C4 C5 60.6(3)
C3 C4 C5 C6 -53.5(3)
C3 C4 C5 C12 -179.4(2)
C4 C5 C6 C7 170.61(17)
C12 C5 C6 C7 -63.8(2)
C4 C5 C6 C11 48.9(2)
C12 C5 C6 C11 174.47(16)
C5 C6 C7 O2 -9.1(3)
C11 C6 C7 O2 117.3(2)
C5 C6 C7 C8 171.61(18)
C11 C6 C7 C8 -62.0(2)
O2 C7 C8 C9 -123.7(3)
C6 C7 C8 C9 55.5(3)
C7 C8 C9 C10 -45.3(3)
O3 N1 C10 C9 -124.1(3)
O4 N1 C10 C9 54.4(3)
O3 N1 C10 C11 109.5(3)
O4 N1 C10 C11 -72.0(3)
C8 C9 C10 N1 -80.6(3)
C8 C9 C10 C11 45.1(3)
C3 C2 C11 O1 -62.7(2)
C1 C2 C11 O1 61.4(3)
C3 C2 C11 C10 178.96(19)
C1 C2 C11 C10 -56.9(3)
C3 C2 C11 C6 53.3(2)
C1 C2 C11 C6 177.4(2)
N1 C10 C11 O1 -175.17(18)
C9 C10 C11 O1 60.0(2)
N1 C10 C11 C2 -53.3(3)
C9 C10 C11 C2 -178.12(19)
N1 C10 C11 C6 72.3(2)
C9 C10 C11 C6 -52.5(2)
C7 C6 C11 O1 -54.54(19)
C5 C6 C11 O1 71.01(19)
C7 C6 C11 C2 -174.82(17)
C5 C6 C11 C2 -49.3(2)
C7 C6 C11 C10 58.5(2)
C5 C6 C11 C10 -175.94(16)
C4 C5 C12 C13 52.7(3)
C6 C5 C12 C13 -72.3(2)
C4 C5 C12 C14 -71.1(3)
C6 C5 C12 C14 163.9(2)
